data_8107466
loop_
_publ_author_name
'Tang, Qianqian'
'Dai, Hanqi'
'Zhou, Guangfu'
'Wu, Yuanjiang'
'Wang, Wei'
'Zhao, Yang'

_publ_section_title
;
 The crystal structure of 1-(4-chlorophenyl)-3-cycloheptylurea,
 C14H19ClN2O
;
_journal_issue 3
_journal_name_full 'Zeitschrift f\"ur Kristallographie - New Crystal Structures'
_journal_page_first 455
_journal_page_last 457
_journal_paper_doi 10.1515/ncrs-2023-0033
_journal_volume 238
_journal_year 2023
_chemical_formula_moiety 'C14 H19 Cl N2 O'
_chemical_formula_sum 'C14 H19 Cl N2 O'
_chemical_formula_weight 266.76
_space_group_crystal_system monoclinic
_space_group_IT_number 14
_space_group_name_Hall '-P 2ybc'
_space_group_name_H-M_alt 'P 1 21/c 1'
_atom_sites_solution_hydrogens geom
_atom_sites_solution_primary dual
_cell_angle_alpha 90
_cell_angle_beta 98.377(7)
_cell_angle_gamma 90
_cell_formula_units_Z 4
_cell_length_a 12.8823(9)
_cell_length_b 9.1617(6)
_cell_length_c 11.7421(9)
_cell_measurement_reflns_used 2007
_cell_measurement_temperature 293(2)
_cell_measurement_theta_max 26.5860
_cell_measurement_theta_min 3.8830
_cell_volume 1371.06(17)
_computing_cell_refinement 'CrysAlis^Pro^ [1]'
_computing_data_collection 'CrysAlis^Pro^ [1]'
_computing_data_reduction 'CrysAlis^Pro^ [1]'
_computing_molecular_graphics 'Olex2 1.5 (Dolomanov et al., 2009) [4]'
_computing_publication_material 'Olex2 1.5 (Dolomanov et al., 2009) [4]'
_computing_structure_refinement 'SHELXL-2018/3 (Sheldrick, 2018) [3]'
_computing_structure_solution 'SHELXT 2018/2 (Sheldrick, 2018) [2]'
_diffrn_ambient_temperature 293(2)
_diffrn_detector 'CCD plate'
_diffrn_detector_area_resol_mean 8.0584
_diffrn_detector_type EosS2
_diffrn_measured_fraction_theta_full 0.998
_diffrn_measured_fraction_theta_max 0.840
_diffrn_measurement_device_type 'multiwire proportional'
_diffrn_measurement_method 'phi and omega scans'
_diffrn_radiation_monochromator graphite
_diffrn_radiation_type MoK\a
_diffrn_radiation_wavelength 0.71073
_diffrn_reflns_av_R_equivalents 0.0278
_diffrn_reflns_av_unetI/netI 0.0458
_diffrn_reflns_Laue_measured_fraction_full 0.998
_diffrn_reflns_Laue_measured_fraction_max 0.840
_diffrn_reflns_limit_h_max 13
_diffrn_reflns_limit_h_min -16
_diffrn_reflns_limit_k_max 11
_diffrn_reflns_limit_k_min -11
_diffrn_reflns_limit_l_max 16
_diffrn_reflns_limit_l_min -9
_diffrn_reflns_number 6456
_diffrn_reflns_point_group_measured_fraction_full 0.998
_diffrn_reflns_point_group_measured_fraction_max 0.840
_diffrn_reflns_theta_full 25.242
_diffrn_reflns_theta_max 29.304
_diffrn_reflns_theta_min 3.375
_exptl_absorpt_coefficient_mu 0.269
_exptl_absorpt_correction_type none
_exptl_crystal_colour colourless
_exptl_crystal_density_diffrn 1.292
_exptl_crystal_description block
_exptl_crystal_F_000 568
_exptl_crystal_size_max 0.43
_exptl_crystal_size_mid 0.37
_exptl_crystal_size_min 0.33
_refine_diff_density_max 0.673
_refine_diff_density_min -0.341
_refine_diff_density_rms 0.049
_refine_ls_extinction_coef 0.0035(14)
_refine_ls_extinction_expression Fc^*^=kFc[1+0.001xFc^2^\l^3^/sin(2\q)]^-1/4^
_refine_ls_extinction_method 'SHELXL-2018/3 (Sheldrick 2018)'
_refine_ls_goodness_of_fit_ref 1.045
_refine_ls_hydrogen_treatment constr
_refine_ls_matrix_type full
_refine_ls_number_parameters 164
_refine_ls_number_reflns 3150
_refine_ls_number_restraints 12
_refine_ls_restrained_S_all 1.069
_refine_ls_R_factor_all 0.1003
_refine_ls_R_factor_gt 0.0678
_refine_ls_shift/su_max 0.000
_refine_ls_shift/su_mean 0.000
_refine_ls_structure_factor_coef Fsqd
_refine_ls_weighting_details 'w=1/[\s^2^(Fo^2^)+(0.0702P)^2^+0.8407P] where P=(Fo^2^+2Fc^2^)/3'
_refine_ls_weighting_scheme calc
_refine_ls_wR_factor_gt 0.1679
_refine_ls_wR_factor_ref 0.1912
_reflns_Friedel_coverage 0.000
_reflns_Friedel_fraction_full .
_reflns_Friedel_fraction_max .
_reflns_number_gt 2039
_reflns_number_total 3150
_reflns_threshold_expression 'I > 2\s(I)'
_cod_data_source_file suppl_j_ncrs-2023-0033_suppl.cif
_cod_data_source_block exp9911
_cod_database_code 8107466
_shelx_space_group_comment
;
The symmetry employed for this shelxl refinement is uniquely defined
by the following loop, which should always be used as a source of
symmetry information in preference to the above space-group names.
They are only intended as comments.
;
_olex2_refinement_description
;
1. Fixed Uiso
 At 1.2 times of:
  All C(H) groups, All C(H,H) groups, All N(H) groups
2. Uiso/Uaniso restraints and constraints
Uanis(C11) \\sim Ueq, Uanis(C10) \\sim Ueq: with sigma of 0.01 and sigma for
terminal atoms of 0.02
3.a Ternary CH refined with riding coordinates:
 C8(H8)
3.b Secondary CH2 refined with riding coordinates:
 C9(H9A,H9B), C10(H10A,H10B), C11(H11A,H11B), C12(H12A,H12B), C13(H13A,H13B),
 C14(H14A,H14B)
3.c Aromatic/amide H refined with riding coordinates:
 C2(H2), C3(H3), C5(H5), C6(H6), N1(H1), N2(H2A)
;
_olex2_submission_special_instructions 'No special instructions were received'

loop_
_space_group_symop_operation_xyz
'x, y, z'
'-x, y+1/2, -z+1/2'
'-x, -y, -z'
'x, -y-1/2, z-1/2'

loop_
_atom_site_label
_atom_site_type_symbol
_atom_site_fract_x
_atom_site_fract_y
_atom_site_fract_z
_atom_site_U_iso_or_equiv
_atom_site_adp_type
_atom_site_occupancy
_atom_site_site_symmetry_order
_atom_site_calc_flag
_atom_site_refinement_flags_posn
_atom_site_refinement_flags_adp
_atom_site_refinement_flags_occupancy
_atom_site_disorder_assembly
_atom_site_disorder_group
C1 C 0.1781(2) 0.4030(3) 0.4453(3) 0.0486(7) Uani 1 1 d . . . . .
C2 C 0.2794(2) 0.4315(3) 0.4254(3) 0.0486(7) Uani 1 1 d . . . . .
H2 H 0.291555 0.476607 0.357692 0.058 Uiso 1 1 calc R U . . .
C3 C 0.3621(2) 0.3917(3) 0.5081(2) 0.0446(7) Uani 1 1 d . . . . .
H3 H 0.430601 0.408966 0.495354 0.053 Uiso 1 1 calc R U . . .
C4 C 0.34414(19) 0.3265(3) 0.6092(2) 0.0379(6) Uani 1 1 d . . . . .
C5 C 0.2420(2) 0.3018(3) 0.6283(2) 0.0479(7) Uani 1 1 d . . . . .
H5 H 0.229353 0.258863 0.696696 0.057 Uiso 1 1 calc R U . . .
C6 C 0.1587(2) 0.3408(3) 0.5457(3) 0.0532(8) Uani 1 1 d . . . . .
H6 H 0.090075 0.324678 0.558506 0.064 Uiso 1 1 calc R U . . .
C7 C 0.50912(18) 0.3610(3) 0.7407(2) 0.0370(6) Uani 1 1 d . . . . .
C8 C 0.6651(2) 0.3622(3) 0.8919(2) 0.0451(7) Uani 1 1 d . . . . .
H8 H 0.669120 0.463511 0.866093 0.054 Uiso 1 1 calc R U . . .
C9 C 0.7669(2) 0.2875(4) 0.8757(3) 0.0643(9) Uani 1 1 d . . . . .
H9A H 0.773082 0.288147 0.794352 0.077 Uiso 1 1 calc R U . . .
H9B H 0.763358 0.186385 0.899297 0.077 Uiso 1 1 calc R U . . .
C10 C 0.8661(3) 0.3563(6) 0.9422(4) 0.1024(15) Uani 1 1 d . U . . .
H10A H 0.925935 0.303451 0.921673 0.123 Uiso 1 1 calc R U . . .
H10B H 0.870803 0.455419 0.914420 0.123 Uiso 1 1 calc R U . . .
C11 C 0.8777(3) 0.3624(6) 1.0671(4) 0.1075(16) Uani 1 1 d . U . . .
H11A H 0.859929 0.266700 1.093934 0.129 Uiso 1 1 calc R U . . .
H11B H 0.951504 0.378125 1.095035 0.129 Uiso 1 1 calc R U . . .
C12 C 0.8192(3) 0.4684(5) 1.1226(4) 0.0837(12) Uani 1 1 d . . . . .
H12A H 0.848163 0.563538 1.109187 0.100 Uiso 1 1 calc R U . . .
H12B H 0.834174 0.450403 1.204743 0.100 Uiso 1 1 calc R U . . .
C13 C 0.7024(3) 0.4804(4) 1.0927(3) 0.0719(10) Uani 1 1 d . . . . .
H13A H 0.687135 0.574357 1.055995 0.086 Uiso 1 1 calc R U . . .
H13B H 0.673207 0.481949 1.164285 0.086 Uiso 1 1 calc R U . . .
C14 C 0.6436(2) 0.3654(4) 1.0160(3) 0.0612(9) Uani 1 1 d . . . . .
H14A H 0.568988 0.380620 1.015417 0.073 Uiso 1 1 calc R U . . .
H14B H 0.660849 0.270429 1.050067 0.073 Uiso 1 1 calc R U . . .
Cl Cl 0.07362(7) 0.44725(11) 0.33836(8) 0.0803(4) Uani 1 1 d . . . . .
N1 N 0.42754(17) 0.2769(2) 0.6918(2) 0.0471(6) Uani 1 1 d . . . . .
H1 H 0.426672 0.186938 0.712617 0.057 Uiso 1 1 calc R U . . .
N2 N 0.57934(18) 0.2915(2) 0.8172(2) 0.0553(7) Uani 1 1 d . . . . .
H2A H 0.573433 0.198385 0.822662 0.066 Uiso 1 1 calc R U . . .
O O 0.51665(14) 0.49159(18) 0.71584(17) 0.0465(5) Uani 1 1 d . . . . .

loop_
_atom_site_aniso_label
_atom_site_aniso_U_11
_atom_site_aniso_U_22
_atom_site_aniso_U_33
_atom_site_aniso_U_23
_atom_site_aniso_U_13
_atom_site_aniso_U_12
C1 0.0429(15) 0.0483(15) 0.0494(17) -0.0062(13) -0.0105(12) 0.0003(12)
C2 0.0505(16) 0.0482(15) 0.0453(16) 0.0011(13) 0.0008(13) -0.0048(13)
C3 0.0379(14) 0.0434(14) 0.0516(17) 0.0012(13) 0.0037(12) -0.0054(11)
C4 0.0361(13) 0.0293(12) 0.0457(15) -0.0039(11) -0.0025(11) -0.0041(9)
C5 0.0457(15) 0.0521(16) 0.0451(16) 0.0024(13) 0.0042(12) -0.0061(12)
C6 0.0341(14) 0.0649(19) 0.060(2) -0.0029(16) 0.0042(13) -0.0052(13)
C7 0.0344(13) 0.0293(12) 0.0454(15) -0.0031(11) -0.0006(11) 0.0010(10)
C8 0.0389(14) 0.0407(14) 0.0513(17) 0.0013(12) -0.0083(12) -0.0006(11)
C9 0.0518(18) 0.085(2) 0.0542(19) -0.0099(17) 0.0013(14) 0.0111(17)
C10 0.0392(18) 0.180(4) 0.087(3) -0.011(3) 0.0055(18) 0.016(2)
C11 0.069(3) 0.141(4) 0.101(3) -0.027(3) -0.024(2) 0.010(3)
C12 0.080(3) 0.089(3) 0.080(3) -0.016(2) 0.001(2) -0.012(2)
C13 0.081(3) 0.073(2) 0.061(2) -0.0158(18) 0.0038(18) 0.0118(19)
C14 0.0489(17) 0.065(2) 0.072(2) -0.0069(17) 0.0157(16) -0.0020(15)
Cl 0.0589(6) 0.0944(7) 0.0768(7) 0.0061(5) -0.0262(4) 0.0027(4)
N1 0.0458(13) 0.0281(10) 0.0618(15) 0.0036(10) -0.0110(11) -0.0049(9)
N2 0.0529(14) 0.0289(11) 0.0750(17) 0.0035(11) -0.0209(12) -0.0021(10)
O 0.0444(11) 0.0289(9) 0.0613(13) 0.0010(8) -0.0089(9) -0.0036(7)

loop_
_atom_type_symbol
_atom_type_description
_atom_type_scat_dispersion_real
_atom_type_scat_dispersion_imag
_atom_type_scat_source
C C 0.0033 0.0016 'International Tables Vol C Tables 4.2.6.8 and 6.1.1.4'
H H 0.0000 0.0000 'International Tables Vol C Tables 4.2.6.8 and 6.1.1.4'
Cl Cl 0.1484 0.1585 'International Tables Vol C Tables 4.2.6.8 and 6.1.1.4'
N N 0.0061 0.0033 'International Tables Vol C Tables 4.2.6.8 and 6.1.1.4'
O O 0.0106 0.0060 'International Tables Vol C Tables 4.2.6.8 and 6.1.1.4'

loop_
_geom_angle_atom_site_label_1
_geom_angle_atom_site_label_2
_geom_angle_atom_site_label_3
_geom_angle
_geom_angle_site_symmetry_1
_geom_angle_site_symmetry_3
C2 C1 Cl 118.8(2) . .
C6 C1 C2 121.3(3) . .
C6 C1 Cl 119.9(2) . .
C1 C2 H2 120.6 . .
C3 C2 C1 118.8(3) . .
C3 C2 H2 120.6 . .
C2 C3 H3 119.7 . .
C4 C3 C2 120.7(3) . .
C4 C3 H3 119.7 . .
C3 C4 C5 119.5(2) . .
C3 C4 N1 121.6(2) . .
C5 C4 N1 118.8(2) . .
C4 C5 H5 119.9 . .
C6 C5 C4 120.2(3) . .
C6 C5 H5 119.9 . .
C1 C6 C5 119.5(3) . .
C1 C6 H6 120.3 . .
C5 C6 H6 120.3 . .
N2 C7 N1 114.7(2) . .
O C7 N1 122.0(2) . .
O C7 N2 123.3(2) . .
C9 C8 H8 107.7 . .
C9 C8 C14 114.3(2) . .
C14 C8 H8 107.7 . .
N2 C8 H8 107.7 . .
N2 C8 C9 108.5(2) . .
N2 C8 C14 110.9(2) . .
C8 C9 H9A 108.5 . .
C8 C9 H9B 108.5 . .
C8 C9 C10 115.0(3) . .
H9A C9 H9B 107.5 . .
C10 C9 H9A 108.5 . .
C10 C9 H9B 108.5 . .
C9 C10 H10A 107.6 . .
C9 C10 H10B 107.6 . .
H10A C10 H10B 107.0 . .
C11 C10 C9 119.1(4) . .
C11 C10 H10A 107.6 . .
C11 C10 H10B 107.6 . .
C10 C11 H11A 107.4 . .
C10 C11 H11B 107.4 . .
H11A C11 H11B 106.9 . .
C12 C11 C10 119.9(4) . .
C12 C11 H11A 107.4 . .
C12 C11 H11B 107.4 . .
C11 C12 H12A 107.0 . .
C11 C12 H12B 107.0 . .
C11 C12 C13 121.1(3) . .
H12A C12 H12B 106.8 . .
C13 C12 H12A 107.0 . .
C13 C12 H12B 107.0 . .
C12 C13 H13A 107.5 . .
C12 C13 H13B 107.5 . .
C12 C13 C14 119.1(3) . .
H13A C13 H13B 107.0 . .
C14 C13 H13A 107.5 . .
C14 C13 H13B 107.5 . .
C8 C14 H14A 108.3 . .
C8 C14 H14B 108.3 . .
C13 C14 C8 115.9(3) . .
C13 C14 H14A 108.3 . .
C13 C14 H14B 108.3 . .
H14A C14 H14B 107.4 . .
C4 N1 H1 117.6 . .
C7 N1 C4 124.8(2) . .
C7 N1 H1 117.6 . .
C7 N2 C8 124.8(2) . .
C7 N2 H2A 117.6 . .
C8 N2 H2A 117.6 . .

loop_
_geom_bond_atom_site_label_1
_geom_bond_atom_site_label_2
_geom_bond_distance
_geom_bond_site_symmetry_2
C1 C2 1.383(4) .
C1 C6 1.365(4) .
C1 Cl 1.749(3) .
C2 H2 0.9300 .
C2 C3 1.382(4) .
C3 H3 0.9300 .
C3 C4 1.378(4) .
C4 C5 1.385(4) .
C4 N1 1.413(3) .
C5 H5 0.9300 .
C5 C6 1.384(4) .
C6 H6 0.9300 .
C7 N1 1.361(3) .
C7 N2 1.339(3) .
C7 O 1.239(3) .
C8 H8 0.9800 .
C8 C9 1.516(4) .
C8 C14 1.523(4) .
C8 N2 1.459(3) .
C9 H9A 0.9700 .
C9 H9B 0.9700 .
C9 C10 1.533(5) .
C10 H10A 0.9700 .
C10 H10B 0.9700 .
C10 C11 1.453(6) .
C11 H11A 0.9700 .
C11 H11B 0.9700 .
C11 C12 1.442(6) .
C12 H12A 0.9700 .
C12 H12B 0.9700 .
C12 C13 1.498(5) .
C13 H13A 0.9700 .
C13 H13B 0.9700 .
C13 C14 1.515(5) .
C14 H14A 0.9700 .
C14 H14B 0.9700 .
N1 H1 0.8600 .
N2 H2A 0.8600 .

loop_
_geom_torsion_atom_site_label_1
_geom_torsion_atom_site_label_2
_geom_torsion_atom_site_label_3
_geom_torsion_atom_site_label_4
_geom_torsion
_geom_torsion_site_symmetry_1
_geom_torsion_site_symmetry_2
_geom_torsion_site_symmetry_3
_geom_torsion_site_symmetry_4
C1 C2 C3 C4 -0.9(4) . . . .
C2 C1 C6 C5 -1.7(4) . . . .
C2 C3 C4 C5 -0.4(4) . . . .
C2 C3 C4 N1 176.1(2) . . . .
C3 C4 C5 C6 0.7(4) . . . .
C3 C4 N1 C7 55.5(4) . . . .
C4 C5 C6 C1 0.3(4) . . . .
C5 C4 N1 C7 -128.0(3) . . . .
C6 C1 C2 C3 1.9(4) . . . .
C8 C9 C10 C11 60.9(6) . . . .
C9 C8 C14 C13 78.9(4) . . . .
C9 C8 N2 C7 -126.3(3) . . . .
C9 C10 C11 C12 -75.8(7) . . . .
C10 C11 C12 C13 53.4(7) . . . .
C11 C12 C13 C14 8.9(6) . . . .
C12 C13 C14 C8 -67.0(4) . . . .
C14 C8 C9 C10 -59.9(4) . . . .
C14 C8 N2 C7 107.4(3) . . . .
Cl C1 C2 C3 -177.6(2) . . . .
Cl C1 C6 C5 177.9(2) . . . .
N1 C4 C5 C6 -175.9(2) . . . .
N1 C7 N2 C8 -171.2(3) . . . .
N2 C7 N1 C4 179.8(3) . . . .
N2 C8 C9 C10 175.8(3) . . . .
N2 C8 C14 C13 -158.1(3) . . . .
O C7 N1 C4 0.1(4) . . . .
O C7 N2 C8 8.5(4) . . . .
